data_7245123
loop_
_publ_author_name
'Zaib, Sumera'
'Ibrar, Aliya'
'Ramay, Marriyam'
'Zahra, Shabab'
'H\"okelek, Tuncer'
'Simpson, Jim'
'McAdam, Christopher John John'
'Awwad, Nasser S.'
'Ibrahium, Hala A.'
'Frontera, Antonio'
'Khan, Imtiaz'

_publ_section_title
;
 Centroid&#x2026;centroid and hydrogen bond interactions as robust
 supramolecular units for crystal engineering: X-ray crystallographic,
 computational and urease inhibitory investigations of
 1,2,4-triazolo[3,4-a]phthalazines
;
_journal_name_full CrystEngComm
_journal_paper_doi 10.1039/D2CE00351A
_journal_year 2022
_chemical_formula_moiety 'C10 H7 Cl N4'
_chemical_formula_sum 'C10 H7 Cl N4'
_chemical_formula_weight 218.65
_chemical_name_systematic
;
6-chloro-3-methyl-[1,2,4]triazolo[3,4-a]phthalazine
;
_space_group_crystal_system monoclinic
_space_group_IT_number 14
_space_group_name_Hall '-P 2yn'
_space_group_name_H-M_alt 'P 1 21/n 1'
_atom_sites_solution_hydrogens geom
_audit_creation_method SHELXL-2019/2
_audit_update_record
;
2022-05-08 deposited with the CCDC.	2022-06-29 downloaded from the CCDC.
;
_cell_angle_alpha 90
_cell_angle_beta 90.213(2)
_cell_angle_gamma 90
_cell_formula_units_Z 4
_cell_length_a 8.80820(10)
_cell_length_b 7.36850(10)
_cell_length_c 14.2931(2)
_cell_measurement_reflns_used 8555
_cell_measurement_temperature 100.01(10)
_cell_measurement_theta_max 72.6750
_cell_measurement_theta_min 5.8610
_cell_volume 927.66(2)
_computing_cell_refinement 'CrysAlisPro (Rigaku OD, 2018)'
_computing_data_collection 'CrysAlisPro (Rigaku OD, 2018)'
_computing_data_reduction 'CrysAlisPro (Rigaku OD, 2018)'
_computing_molecular_graphics 'Mercury (Macrae <i>et al.</i>, 2008)'
_computing_publication_material
;
SHELXL-2019/2 (Sheldrick, 2015b), enCIFer (Allen <i>et al.</i>, 2004), 
PLATON (Spek, 2009),  PublCIF (Westrip 2010), WINGX (Farrugia 2012)
;
_computing_structure_refinement 'SHELXL-2019/2 (Sheldrick, 2019)'
_computing_structure_solution 'SHELXT (Sheldrick, 2015a)'
_diffrn_ambient_temperature 100.01(10)
_diffrn_detector_area_resol_mean 10.3449
_diffrn_measured_fraction_theta_full 1.000
_diffrn_measured_fraction_theta_max 0.991
_diffrn_measurement_device_type 'SuperNova, Dual, Cu at home/near, Atlas'
_diffrn_measurement_method '\w scans'
_diffrn_radiation_type CuK\a
_diffrn_radiation_wavelength 1.54184
_diffrn_reflns_av_R_equivalents 0.0309
_diffrn_reflns_av_unetI/netI 0.0141
_diffrn_reflns_Laue_measured_fraction_full 1.000
_diffrn_reflns_Laue_measured_fraction_max 0.991
_diffrn_reflns_limit_h_max 10
_diffrn_reflns_limit_h_min -10
_diffrn_reflns_limit_k_max 9
_diffrn_reflns_limit_k_min -9
_diffrn_reflns_limit_l_max 17
_diffrn_reflns_limit_l_min -17
_diffrn_reflns_number 16468
_diffrn_reflns_point_group_measured_fraction_full 1.000
_diffrn_reflns_point_group_measured_fraction_max 0.991
_diffrn_reflns_theta_full 67.684
_diffrn_reflns_theta_max 72.827
_diffrn_reflns_theta_min 5.891
_diffrn_source 'micro-focus sealed X-ray tube'
_exptl_absorpt_coefficient_mu 3.379
_exptl_absorpt_correction_T_max 1.000
_exptl_absorpt_correction_T_min 0.619
_exptl_absorpt_correction_type gaussian
_exptl_absorpt_process_details
;
CrysAlisPro 1.171.39.46 (Rigaku Oxford Diffraction, 2018)
Empirical absorption correction using spherical harmonics,
 implemented in SCALE3 ABSPACK scaling algorithm.
;
_exptl_crystal_colour colourless
_exptl_crystal_density_diffrn 1.566
_exptl_crystal_density_method 'not measured'
_exptl_crystal_description block
_exptl_crystal_F_000 448
_exptl_crystal_size_max 0.177
_exptl_crystal_size_mid 0.105
_exptl_crystal_size_min 0.088
_refine_diff_density_max 0.284
_refine_diff_density_min -0.259
_refine_diff_density_rms 0.050
_refine_ls_extinction_method none
_refine_ls_goodness_of_fit_ref 1.060
_refine_ls_hydrogen_treatment constr
_refine_ls_matrix_type full
_refine_ls_number_parameters 137
_refine_ls_number_reflns 1833
_refine_ls_number_restraints 0
_refine_ls_restrained_S_all 1.060
_refine_ls_R_factor_all 0.0300
_refine_ls_R_factor_gt 0.0267
_refine_ls_shift/su_max 0.001
_refine_ls_shift/su_mean 0.000
_refine_ls_structure_factor_coef Fsqd
_refine_ls_weighting_details 'w=1/[\s^2^(Fo^2^)+(0.0323P)^2^+0.5541P] where P=(Fo^2^+2Fc^2^)/3'
_refine_ls_weighting_scheme calc
_refine_ls_wR_factor_gt 0.0662
_refine_ls_wR_factor_ref 0.0689
_reflns_Friedel_coverage 0.000
_reflns_number_gt 1679
_reflns_number_total 1833
_reflns_threshold_expression 'I > 2\s(I)'
_cod_data_source_file d2ce00351a2.cif
_cod_data_source_block shelx_wingx_JM_rxn34
_cod_original_sg_symbol_H-M 'P 21/n'
_cod_database_code 7245123
_shelx_shelxl_version_number 2019/2
_shelx_space_group_comment
;
The symmetry employed for this shelxl refinement is uniquely defined
by the following loop, which should always be used as a source of
symmetry information in preference to the above space-group names.
They are only intended as comments.
;

loop_
_space_group_symop_operation_xyz
'x, y, z'
'-x+1/2, y+1/2, -z+1/2'
'-x, -y, -z'
'x-1/2, -y-1/2, z-1/2'

loop_
_atom_site_label
_atom_site_type_symbol
_atom_site_fract_x
_atom_site_fract_y
_atom_site_fract_z
_atom_site_U_iso_or_equiv
_atom_site_adp_type
_atom_site_occupancy
_atom_site_site_symmetry_order
_atom_site_calc_flag
_atom_site_refinement_flags_posn
_atom_site_refinement_flags_adp
_atom_site_refinement_flags_occupancy
_atom_site_disorder_assembly
_atom_site_disorder_group
Cl1 Cl 0.25918(4) 0.17880(4) 0.55217(2) 0.01794(11) Uani 1 1 d . . . . .
N2 N 0.61366(13) 0.38976(15) 0.65956(8) 0.0140(2) Uani 1 1 d . . . . .
N1 N 0.47020(13) 0.32005(15) 0.64950(8) 0.0142(2) Uani 1 1 d . . . . .
N4 N 0.84472(13) 0.48371(16) 0.62830(8) 0.0187(3) Uani 1 1 d . . . . .
N3 N 0.81090(14) 0.52179(17) 0.72185(8) 0.0194(3) Uani 1 1 d . . . . .
C3 C 0.72383(15) 0.40491(18) 0.59242(10) 0.0151(3) Uani 1 1 d . . . . .
C4 C 0.68973(16) 0.33791(18) 0.50001(10) 0.0148(3) Uani 1 1 d . . . . .
C9 C 0.54323(15) 0.26340(18) 0.48630(9) 0.0145(3) Uani 1 1 d . . . . .
C2 C 0.67272(16) 0.46476(18) 0.73923(9) 0.0160(3) Uani 1 1 d . . . . .
C8 C 0.50231(16) 0.19749(18) 0.39758(10) 0.0172(3) Uani 1 1 d . . . . .
H8 H 0.406801 0.146946 0.387849 0.021 Uiso 1 1 calc R U . . .
C5 C 0.79209(16) 0.34793(19) 0.42550(10) 0.0183(3) Uani 1 1 d . . . . .
H5 H 0.888432 0.396712 0.434462 0.022 Uiso 1 1 calc R U . . .
C10 C 0.44134(15) 0.26194(18) 0.56626(9) 0.0142(3) Uani 1 1 d . . . . .
C7 C 0.60473(17) 0.2081(2) 0.32476(10) 0.0196(3) Uani 1 1 d . . . . .
H7 H 0.577813 0.163989 0.266043 0.024 Uiso 1 1 calc R U . . .
C1 C 0.59000(17) 0.4737(2) 0.82929(10) 0.0199(3) Uani 1 1 d . . . . .
H1A H 0.584849 0.354581 0.856346 0.030 Uiso 1 1 calc R U . . .
H1B H 0.489072 0.518371 0.818493 0.030 Uiso 1 1 calc R U . . .
H1C H 0.642516 0.553785 0.871332 0.030 Uiso 1 1 calc R U . . .
C6 C 0.74838(17) 0.2845(2) 0.33848(10) 0.0205(3) Uani 1 1 d . . . . .
H6 H 0.815288 0.292776 0.288474 0.025 Uiso 1 1 calc R U . . .

loop_
_atom_site_aniso_label
_atom_site_aniso_U_11
_atom_site_aniso_U_22
_atom_site_aniso_U_33
_atom_site_aniso_U_23
_atom_site_aniso_U_13
_atom_site_aniso_U_12
Cl1 0.01329(17) 0.02175(18) 0.01877(18) 0.00152(12) -0.00068(12) -0.00333(12)
N2 0.0130(5) 0.0144(6) 0.0144(5) 0.0008(4) 0.0004(4) 0.0000(4)
N1 0.0118(6) 0.0151(6) 0.0155(6) 0.0022(4) 0.0005(4) -0.0006(4)
N4 0.0163(6) 0.0200(6) 0.0197(6) 0.0012(5) 0.0003(5) -0.0013(5)
N3 0.0202(6) 0.0189(6) 0.0191(6) 0.0010(5) -0.0024(5) -0.0018(5)
C3 0.0133(7) 0.0144(6) 0.0175(7) 0.0032(5) 0.0017(5) 0.0016(5)
C4 0.0157(7) 0.0121(6) 0.0167(7) 0.0024(5) 0.0018(5) 0.0024(5)
C9 0.0161(7) 0.0126(6) 0.0147(6) 0.0027(5) 0.0014(5) 0.0027(5)
C2 0.0185(7) 0.0137(6) 0.0158(7) 0.0011(5) -0.0029(5) -0.0001(5)
C8 0.0184(7) 0.0156(7) 0.0176(7) 0.0007(5) -0.0016(5) 0.0027(5)
C5 0.0153(7) 0.0177(7) 0.0219(7) 0.0035(5) 0.0035(6) 0.0022(5)
C10 0.0126(6) 0.0129(6) 0.0171(7) 0.0029(5) -0.0004(5) 0.0006(5)
C7 0.0253(8) 0.0195(7) 0.0142(7) 0.0001(5) 0.0002(6) 0.0067(6)
C1 0.0227(7) 0.0210(7) 0.0161(7) -0.0009(5) -0.0017(6) -0.0004(6)
C6 0.0226(7) 0.0211(7) 0.0180(7) 0.0034(6) 0.0075(6) 0.0066(6)

loop_
_atom_type_symbol
_atom_type_description
_atom_type_scat_dispersion_real
_atom_type_scat_dispersion_imag
_atom_type_scat_source
C C 0.0181 0.0091 'International Tables Vol C Tables 4.2.6.8 and 6.1.1.4'
H H 0.0000 0.0000 'International Tables Vol C Tables 4.2.6.8 and 6.1.1.4'
N N 0.0311 0.0180 'International Tables Vol C Tables 4.2.6.8 and 6.1.1.4'
Cl Cl 0.3639 0.7018 'International Tables Vol C Tables 4.2.6.8 and 6.1.1.4'

loop_
_geom_angle_atom_site_label_1
_geom_angle_atom_site_label_2
_geom_angle_atom_site_label_3
_geom_angle
_geom_angle_site_symmetry_1
_geom_angle_site_symmetry_3
_geom_angle_publ_flag
C2 N2 N1 125.92(11) . . ?
C2 N2 C3 106.37(11) . . ?
N1 N2 C3 127.67(11) . . ?
C10 N1 N2 113.57(11) . . ?
C3 N4 N3 106.63(11) . . ?
C2 N3 N4 108.51(11) . . ?
N4 C3 N2 109.69(12) . . ?
N4 C3 C4 132.41(13) . . ?
N2 C3 C4 117.89(12) . . ?
C5 C4 C9 120.31(13) . . ?
C5 C4 C3 123.14(13) . . ?
C9 C4 C3 116.53(12) . . ?
C8 C9 C4 119.35(13) . . ?
C8 C9 C10 123.34(12) . . ?
C4 C9 C10 117.30(12) . . ?
N3 C2 N2 108.80(12) . . ?
N3 C2 C1 127.53(13) . . ?
N2 C2 C1 123.66(13) . . ?
C7 C8 C9 119.64(13) . . ?
C7 C8 H8 120.2 . . ?
C9 C8 H8 120.2 . . ?
C6 C5 C4 119.26(13) . . ?
C6 C5 H5 120.4 . . ?
C4 C5 H5 120.4 . . ?
N1 C10 C9 127.02(12) . . ?
N1 C10 Cl1 113.90(10) . . ?
C9 C10 Cl1 119.07(10) . . ?
C8 C7 C6 120.68(13) . . ?
C8 C7 H7 119.7 . . ?
C6 C7 H7 119.7 . . ?
C2 C1 H1A 109.5 . . ?
C2 C1 H1B 109.5 . . ?
H1A C1 H1B 109.5 . . ?
C2 C1 H1C 109.5 . . ?
H1A C1 H1C 109.5 . . ?
H1B C1 H1C 109.5 . . ?
C5 C6 C7 120.75(13) . . ?
C5 C6 H6 119.6 . . ?
C7 C6 H6 119.6 . . ?

loop_
_geom_bond_atom_site_label_1
_geom_bond_atom_site_label_2
_geom_bond_distance
_geom_bond_site_symmetry_2
_geom_bond_publ_flag
Cl1 C10 1.7285(13) . ?
N2 C2 1.3668(17) . ?
N2 N1 1.3711(16) . ?
N2 C3 1.3719(18) . ?
N1 C10 1.2889(18) . ?
N4 C3 1.3152(18) . ?
N4 N3 1.3995(17) . ?
N3 C2 1.3122(19) . ?
C3 C4 1.4407(19) . ?
C4 C5 1.400(2) . ?
C4 C9 1.4153(19) . ?
C9 C8 1.4037(19) . ?
C9 C10 1.4558(19) . ?
C2 C1 1.483(2) . ?
C8 C7 1.382(2) . ?
C8 H8 0.9300 . ?
C5 C6 1.382(2) . ?
C5 H5 0.9300 . ?
C7 C6 1.398(2) . ?
C7 H7 0.9300 . ?
C1 H1A 0.9600 . ?
C1 H1B 0.9600 . ?
C1 H1C 0.9600 . ?
C6 H6 0.9300 . ?

loop_
_geom_hbond_atom_site_label_D
_geom_hbond_atom_site_label_H
_geom_hbond_atom_site_label_A
_geom_hbond_distance_DH
_geom_hbond_distance_HA
_geom_hbond_distance_DA
_geom_hbond_angle_DHA
_geom_hbond_site_symmetry_A
_geom_hbond_publ_flag
C6 H6 N1 0.93 2.55 3.4272(19) 156.7 4_665 yes
C5 H5 N4 0.93 2.67 3.5188(19) 152.3 3_766 yes

loop_
_geom_torsion_atom_site_label_1
_geom_torsion_atom_site_label_2
_geom_torsion_atom_site_label_3
_geom_torsion_atom_site_label_4
_geom_torsion
_geom_torsion_site_symmetry_1
_geom_torsion_site_symmetry_2
_geom_torsion_site_symmetry_3
_geom_torsion_site_symmetry_4
_geom_torsion_publ_flag
C2 N2 N1 C10 178.17(12) . . . . ?
C3 N2 N1 C10 0.80(19) . . . . ?
C3 N4 N3 C2 0.26(15) . . . . ?
N3 N4 C3 N2 -0.38(15) . . . . ?
N3 N4 C3 C4 178.94(14) . . . . ?
C2 N2 C3 N4 0.36(15) . . . . ?
N1 N2 C3 N4 178.14(12) . . . . ?
C2 N2 C3 C4 -179.07(11) . . . . ?
N1 N2 C3 C4 -1.29(19) . . . . ?
N4 C3 C4 C5 -0.1(2) . . . . ?
N2 C3 C4 C5 179.15(12) . . . . ?
N4 C3 C4 C9 -178.57(14) . . . . ?
N2 C3 C4 C9 0.70(18) . . . . ?
C5 C4 C9 C8 0.83(19) . . . . ?
C3 C4 C9 C8 179.33(12) . . . . ?
C5 C4 C9 C10 -178.34(12) . . . . ?
C3 C4 C9 C10 0.16(18) . . . . ?
N4 N3 C2 N2 -0.04(15) . . . . ?
N4 N3 C2 C1 178.92(13) . . . . ?
N1 N2 C2 N3 -178.02(12) . . . . ?
C3 N2 C2 N3 -0.19(15) . . . . ?
N1 N2 C2 C1 3.0(2) . . . . ?
C3 N2 C2 C1 -179.19(13) . . . . ?
C4 C9 C8 C7 -0.7(2) . . . . ?
C10 C9 C8 C7 178.38(12) . . . . ?
C9 C4 C5 C6 0.1(2) . . . . ?
C3 C4 C5 C6 -178.31(13) . . . . ?
N2 N1 C10 C9 0.25(19) . . . . ?
N2 N1 C10 Cl1 -178.52(8) . . . . ?
C8 C9 C10 N1 -179.83(13) . . . . ?
C4 C9 C10 N1 -0.7(2) . . . . ?
C8 C9 C10 Cl1 -1.11(18) . . . . ?
C4 C9 C10 Cl1 178.02(10) . . . . ?
C9 C8 C7 C6 -0.3(2) . . . . ?
C4 C5 C6 C7 -1.1(2) . . . . ?
C8 C7 C6 C5 1.2(2) . . . . ?
